data_4506032
loop_
_publ_author_name
'Arunachalam, M.'
'Chakraborty, Sourav'
'Marivel, S.'
'Ghosh, Pradyut'

_publ_section_title
;
 Anion-Assisted Formation of Discrete Homodimeric and Heterotetrameric
 Assemblies by Benzene Based Protonated Heteroaryl Receptors
;
_journal_issue 4
_journal_name_full 'Crystal Growth &amp; Design'
_journal_page_first 2097
_journal_paper_doi 10.1021/cg300099m
_journal_volume 12
_journal_year 2012
_chemical_formula_sum 'C99 H100 N12 O31'
_chemical_formula_weight 1953.91
_chemical_name_systematic
; 
 ? 
;
_space_group_IT_number 154
_symmetry_cell_setting trigonal
_symmetry_space_group_name_Hall 'P 32 2"'
_symmetry_space_group_name_H-M 'P 32 2 1'
_atom_sites_solution_hydrogens geom
_atom_sites_solution_primary direct
_atom_sites_solution_secondary difmap
_audit_creation_method SHELXL-97
_cell_angle_alpha 90.00
_cell_angle_beta 90.00
_cell_angle_gamma 120.00
_cell_formula_units_Z 3
_cell_length_a 19.6800(10)
_cell_length_b 19.6800(10)
_cell_length_c 21.610(2)
_cell_measurement_reflns_used 9958
_cell_measurement_temperature 120(2)
_cell_measurement_theta_max 21.82
_cell_measurement_theta_min 2.23
_cell_volume 7248.3(8)
_computing_cell_refinement 'Bruker SMART'
_computing_data_collection 'Bruker SMART'
_computing_data_reduction 'Bruker SAINT'
_computing_molecular_graphics platon
_computing_publication_material 'Mercury 3.2'
_computing_structure_refinement 'SHELXL-97 (Sheldrick, 1997)'
_computing_structure_solution 'SHELXS-97 (Sheldrick, 1990)'
_diffrn_ambient_temperature 120(2)
_diffrn_measured_fraction_theta_full 1.000
_diffrn_measured_fraction_theta_max 1.000
_diffrn_measurement_device_type 'CCD area detector'
_diffrn_measurement_method 'omega scan'
_diffrn_radiation_monochromator graphite
_diffrn_radiation_source 'fine-focus sealed tube'
_diffrn_radiation_type MoK\a
_diffrn_radiation_wavelength 0.71073
_diffrn_reflns_av_R_equivalents 0.0560
_diffrn_reflns_av_sigmaI/netI 0.0307
_diffrn_reflns_limit_h_max 23
_diffrn_reflns_limit_h_min -23
_diffrn_reflns_limit_k_max 23
_diffrn_reflns_limit_k_min -23
_diffrn_reflns_limit_l_max 25
_diffrn_reflns_limit_l_min -25
_diffrn_reflns_number 66739
_diffrn_reflns_theta_full 24.69
_diffrn_reflns_theta_max 24.69
_diffrn_reflns_theta_min 1.19
_exptl_absorpt_coefficient_mu 0.104
_exptl_absorpt_correction_T_max 0.9775
_exptl_absorpt_correction_T_min 0.9675
_exptl_absorpt_correction_type multi-scan
_exptl_absorpt_process_details sadabs
_exptl_crystal_colour colorless
_exptl_crystal_density_diffrn 1.364
_exptl_crystal_density_method 'not measured'
_exptl_crystal_description block
_exptl_crystal_F_000 3123
_exptl_crystal_size_max 0.32
_exptl_crystal_size_mid 0.28
_exptl_crystal_size_min 0.22
_refine_diff_density_max 0.792
_refine_diff_density_min -0.439
_refine_diff_density_rms 0.083
_refine_ls_abs_structure_details 'Flack H D (1983), Acta Cryst. A39, 876-881'
_refine_ls_abs_structure_Flack -1.2(19)
_refine_ls_extinction_method none
_refine_ls_goodness_of_fit_ref 1.064
_refine_ls_hydrogen_treatment mixed
_refine_ls_matrix_type full
_refine_ls_number_parameters 677
_refine_ls_number_reflns 8220
_refine_ls_number_restraints 5
_refine_ls_restrained_S_all 1.064
_refine_ls_R_factor_all 0.1041
_refine_ls_R_factor_gt 0.0904
_refine_ls_shift/su_max 0.000
_refine_ls_shift/su_mean 0.000
_refine_ls_structure_factor_coef Fsqd
_refine_ls_weighting_details 'calc w=1/[\s^2^(Fo^2^)+(0.1518P)^2^+8.1229P] where P=(Fo^2^+2Fc^2^)/3'
_refine_ls_weighting_scheme calc
_refine_ls_wR_factor_gt 0.2417
_refine_ls_wR_factor_ref 0.2560
_reflns_number_gt 6908
_reflns_number_total 8220
_reflns_threshold_expression >2sigma(I)
_cod_data_source_file cg300099m_si_002.cif
_cod_data_source_block Complex_6
_cod_depositor_comments
;
The following automatic conversions were performed:

'_symmetry_cell_setting' value 'Trigonal' changed to 'trigonal'
according to /home/saulius/struct/CIF-dictionaries/cif_core.dic
dictionary named 'cif_core.dic' version 2.4.1 from 2010-06-29.

Automatic conversion script
Id: cif_fix_values 1715 2011-07-08 13:25:40Z adriana 
;
_cod_original_sg_symbol_H-M 'P3(2)21 '
_cod_database_code 4506032

loop_
_symmetry_equiv_pos_as_xyz
'x, y, z'
'-y, x-y, z+2/3'
'-x+y, -x, z+1/3'
'y, x, -z'
'x-y, -y, -z+1/3'
'-x, -x+y, -z+2/3'

loop_
_atom_site_label
_atom_site_type_symbol
_atom_site_fract_x
_atom_site_fract_y
_atom_site_fract_z
_atom_site_U_iso_or_equiv
_atom_site_adp_type
_atom_site_occupancy
_atom_site_symmetry_multiplicity
_atom_site_calc_flag
_atom_site_refinement_flags
_atom_site_disorder_assembly
_atom_site_disorder_group
H8 H 0.358(7) 1.0000 0.1667 0.11(4) Uiso 1 2 d S . .
C39 C 0.3300(3) 0.8409(3) 0.0702(2) 0.0329(10) Uani 1 1 d . . .
C41 C 0.2942(3) 0.8150(3) -0.0377(2) 0.0366(10) Uani 1 1 d . . .
C31 C 0.6132(3) 0.9425(3) 0.75389(19) 0.0300(9) Uani 1 1 d . . .
C37 C 0.3090(3) 0.7208(3) 0.0232(2) 0.0331(10) Uani 1 1 d . . .
C30 C 0.6366(3) 1.0206(3) 0.7466(2) 0.0314(9) Uani 1 1 d . . .
H30 H 0.5992 1.0362 0.7464 0.038 Uiso 1 1 calc R . .
C32 C 0.6688(3) 0.9191(3) 0.7552(2) 0.0358(11) Uani 1 1 d . . .
H32 H 0.6530 0.8663 0.7602 0.043 Uiso 1 1 calc R . .
C47 C 0.7799(3) 0.8020(4) 0.0522(2) 0.0485(13) Uani 1 1 d . . .
C40 C 0.3121(3) 0.8635(3) 0.0144(2) 0.0329(10) Uani 1 1 d . . .
H40 H 0.3120 0.9106 0.0116 0.039 Uiso 1 1 calc R . .
O3 O 0.4784(2) 0.9049(2) 0.7520(2) 0.0544(10) Uani 1 1 d . . .
C28 C 0.7481(3) 0.9737(3) 0.7490(2) 0.0363(10) Uani 1 1 d . . .
O4 O 0.5103(2) 0.8104(2) 0.76008(19) 0.0516(10) Uani 1 1 d . . .
H4 H 0.4625 0.7816 0.7604 0.077 Uiso 1 1 calc R . .
C36 C 0.7162(3) 1.0771(3) 0.7393(2) 0.0351(10) Uani 1 1 d . . .
C29 C 0.7717(3) 1.0520(3) 0.7418(2) 0.0383(11) Uani 1 1 d . . .
H29 H 0.8249 1.0886 0.7386 0.046 Uiso 1 1 calc R . .
C38 C 0.3289(3) 0.7698(3) 0.0742(2) 0.0356(10) Uani 1 1 d . . .
H38 H 0.3415 0.7550 0.1114 0.043 Uiso 1 1 calc R . .
C42 C 0.2914(3) 0.7442(3) -0.0329(2) 0.0360(10) Uani 1 1 d . . .
H42 H 0.2778 0.7114 -0.0672 0.043 Uiso 1 1 calc R . .
C35 C 0.5269(3) 0.8826(3) 0.7554(2) 0.0372(11) Uani 1 1 d . . .
C48 C 0.8498(3) 0.8720(4) 0.0515(3) 0.0501(14) Uani 1 1 d . A .
H48 H 0.8659 0.9034 0.0867 0.060 Uiso 1 1 calc R . .
N3 N 0.4537(3) 1.1012(3) 1.0090(2) 0.0576(13) Uani 1 1 d . . .
H3 H 0.4344 1.1303 1.0194 0.069 Uiso 1 1 calc R . .
C6 C 0.6246(4) 0.8925(3) 0.9121(2) 0.0486(15) Uani 1 1 d . . .
O8 O 0.3397(3) 0.9508(2) 0.12325(18) 0.0569(10) Uani 1 1 d . . .
C46 C 0.7549(4) 0.7549(4) 0.0000 0.053(2) Uani 1 2 d S A .
H46 H 0.7076 0.7076 0.0000 0.063 Uiso 1 2 calc SR . .
O6 O 0.7845(3) 0.8752(3) 0.7420(3) 0.0807(15) Uani 1 1 d . . .
O12 O 0.3240(3) 0.6257(2) 0.0786(2) 0.0627(12) Uani 1 1 d . . .
C49 C 0.8955(3) 0.8955(3) 0.0000 0.0450(18) Uani 1 2 d S . .
O2 O 0.6864(3) 1.1763(2) 0.7201(2) 0.0628(12) Uani 1 1 d D . .
H2 H 0.7052 1.2238 0.7166 0.094 Uiso 1 1 calc RD . .
C4 C 0.5721(4) 0.9778(4) 0.9050(2) 0.0502(15) Uani 1 1 d . . .
O11 O 0.2884(3) 0.6014(2) -0.0205(2) 0.0642(12) Uani 1 1 d . . .
N1 N 0.5102(3) 0.6661(3) 1.0380(2) 0.0590(13) Uani 1 1 d . . .
H1 H 0.4816 0.6194 1.0523 0.071 Uiso 1 1 calc R . .
O7 O 0.3845(3) 0.8804(3) 0.16927(19) 0.0782(15) Uani 1 1 d . . .
C45 C 0.2811(4) 0.8408(3) -0.0996(2) 0.0516(14) Uani 1 1 d . . .
O1 O 0.8125(3) 1.2078(2) 0.7211(2) 0.0694(13) Uani 1 1 d D . .
C34 C 0.7426(3) 1.1604(3) 0.7272(2) 0.0445(12) Uani 1 1 d . . .
C2 C 0.7109(3) 1.0347(3) 0.9078(2) 0.0520(15) Uani 1 1 d . . .
C1 C 0.7017(4) 0.9576(4) 0.9120(2) 0.0521(15) Uani 1 1 d . . .
C5 C 0.5604(3) 0.9031(4) 0.9094(2) 0.0467(14) Uani 1 1 d . . .
C25 C 0.5295(4) 0.6842(3) 0.9780(3) 0.0569(15) Uani 1 1 d . . .
O10 O 0.2611(3) 0.7935(3) -0.14247(19) 0.0737(14) Uani 1 1 d . . .
C18 C 0.4549(4) 1.0775(4) 0.9516(3) 0.0579(16) Uani 1 1 d . . .
C43 C 0.3076(3) 0.6438(3) 0.0270(2) 0.0396(11) Uani 1 1 d . . .
C44 C 0.3522(3) 0.8929(3) 0.1257(2) 0.0452(12) Uani 1 1 d . . .
C33 C 0.8062(4) 0.9461(4) 0.7429(3) 0.0588(16) Uani 1 1 d D . .
O9 O 0.2923(4) 0.9098(3) -0.1038(2) 0.0858(18) Uani 1 1 d . . .
C3 C 0.6459(5) 1.0431(3) 0.9035(2) 0.0563(17) Uani 1 1 d . . .
N2 N 0.5423(4) 0.7314(4) 1.0716(3) 0.0765(19) Uani 1 1 d . . .
H2A H 0.5334 0.7338 1.1103 0.092 Uiso 1 1 calc R . .
C10 C 0.7935(4) 1.1055(5) 0.9068(3) 0.076(2) Uani 1 1 d . . .
H10A H 0.8215 1.0985 0.8727 0.092 Uiso 1 1 calc R . .
H10B H 0.7893 1.1514 0.8975 0.092 Uiso 1 1 calc R . .
C16 C 0.4999(5) 0.9890(6) 0.8998(3) 0.077(2) Uani 1 1 d . . .
H16B H 0.5058 1.0197 0.8630 0.093 Uiso 1 1 calc R . .
H16A H 0.4535 0.9379 0.8942 0.093 Uiso 1 1 calc R . .
C19 C 0.5023(4) 1.0239(4) 1.0174(3) 0.0633(17) Uani 1 1 d . . .
N4 N 0.4857(4) 1.0743(4) 1.0475(2) 0.0691(16) Uani 1 1 d . . .
H4A H 0.4950 1.0866 1.0859 0.083 Uiso 1 1 calc R . .
C7 C 0.7740(5) 0.9506(5) 0.9142(3) 0.0734(19) Uani 1 1 d . . .
H7C H 0.7847 0.9432 0.9563 0.110 Uiso 1 1 calc R . .
H7B H 0.8177 0.9975 0.8980 0.110 Uiso 1 1 calc R . .
H7A H 0.7661 0.9064 0.8898 0.110 Uiso 1 1 calc R . .
C24 C 0.5918(5) 0.7947(4) 1.0354(3) 0.0651(17) Uani 1 1 d . . .
O5 O 0.8775(3) 1.0014(4) 0.7402(5) 0.127(3) Uani 1 1 d . . .
H5 H 0.9061 0.9828 0.7341 0.190 Uiso 1 1 calc R . .
C22 C 0.6166(5) 0.8112(4) 0.9156(3) 0.069(2) Uani 1 1 d . . .
H22A H 0.5845 0.7800 0.8812 0.083 Uiso 1 1 calc R . .
H22B H 0.6682 0.8169 0.9106 0.083 Uiso 1 1 calc R . .
C23 C 0.5808(5) 0.7670(4) 0.9753(3) 0.0654(18) Uani 1 1 d . . .
C11 C 0.8429(4) 1.1229(4) 0.9635(3) 0.0678(18) Uani 1 1 d . . .
N6 N 0.8850(4) 1.1363(6) 1.0596(3) 0.125(4) Uani 1 1 d . . .
H6 H 0.8847 1.1328 1.0993 0.150 Uiso 1 1 calc R . .
C17 C 0.4870(4) 1.0288(4) 0.9547(3) 0.0593(16) Uani 1 1 d . . .
C12 C 0.9248(4) 1.1518(5) 0.9660(4) 0.084(2) Uani 1 1 d . . .
C27 C 0.6408(6) 0.8734(5) 1.0619(3) 0.086(2) Uani 1 1 d . . .
H27C H 0.6622 0.9113 1.0291 0.128 Uiso 1 1 calc R . .
H27B H 0.6829 0.8745 1.0853 0.128 Uiso 1 1 calc R . .
H27A H 0.6095 0.8857 1.0886 0.128 Uiso 1 1 calc R . .
N5 N 0.9469(4) 1.1594(5) 1.0246(4) 0.112(3) Uani 1 1 d . . .
H5A H 0.9941 1.1767 1.0375 0.135 Uiso 1 1 calc R . .
C20 C 0.4234(5) 1.1004(5) 0.8995(3) 0.073(2) Uani 1 1 d . . .
H20C H 0.3785 1.1034 0.9129 0.110 Uiso 1 1 calc R . .
H20A H 0.4083 1.0621 0.8672 0.110 Uiso 1 1 calc R . .
H20B H 0.4628 1.1507 0.8843 0.110 Uiso 1 1 calc R . .
C50 C 0.9730(6) 0.9730(6) 0.0000 0.106(5) Uani 1 2 d S A .
C9 C 0.4801(4) 0.8314(4) 0.9113(4) 0.075(2) Uani 1 1 d . . .
H9C H 0.4687 0.8111 0.9527 0.113 Uiso 1 1 calc R . .
H9A H 0.4786 0.7923 0.8839 0.113 Uiso 1 1 calc R . .
H9B H 0.4418 0.8451 0.8984 0.113 Uiso 1 1 calc R . .
C8 C 0.6562(6) 1.1249(4) 0.8975(4) 0.082(2) Uani 1 1 d . . .
H8B H 0.7110 1.1634 0.8998 0.123 Uiso 1 1 calc R . .
H8C H 0.6287 1.1334 0.9305 0.123 Uiso 1 1 calc R . .
H8A H 0.6355 1.1294 0.8585 0.123 Uiso 1 1 calc R . .
C13 C 0.8215(4) 1.1187(5) 1.0244(3) 0.078(2) Uani 1 1 d . . .
C21 C 0.5320(5) 0.9813(5) 1.0510(3) 0.075(2) Uani 1 1 d . . .
H21A H 0.5119 0.9721 1.0925 0.112 Uiso 1 1 calc R . .
H21B H 0.5882 1.0114 1.0521 0.112 Uiso 1 1 calc R . .
H21C H 0.5157 0.9320 1.0310 0.112 Uiso 1 1 calc R . .
C26 C 0.5023(5) 0.6231(4) 0.9310(4) 0.084(2) Uani 1 1 d . . .
H26C H 0.4762 0.5726 0.9506 0.126 Uiso 1 1 calc R . .
H26A H 0.5464 0.6286 0.9078 0.126 Uiso 1 1 calc R . .
H26B H 0.4665 0.6279 0.9036 0.126 Uiso 1 1 calc R . .
O13 O 0.9878(4) 1.0148(4) 0.0490(5) 0.147(3) Uani 1 1 d . . .
C15 C 0.7457(5) 1.0913(6) 1.0567(4) 0.099(3) Uani 1 1 d . . .
H15B H 0.7218 1.0362 1.0650 0.149 Uiso 1 1 calc R . .
H15A H 0.7115 1.1008 1.0310 0.149 Uiso 1 1 calc R . .
H15C H 0.7547 1.1193 1.0950 0.149 Uiso 1 1 calc R . .
O16W O 0.8622(11) 0.0000 0.1667 0.219(8) Uani 1 2 d S . .
C14 C 0.9803(5) 1.1787(6) 0.9138(5) 0.109(3) Uani 1 1 d . . .
H14B H 1.0289 1.2236 0.9263 0.163 Uiso 1 1 calc R . .
H14C H 0.9586 1.1928 0.8797 0.163 Uiso 1 1 calc R . .
H14A H 0.9898 1.1373 0.9013 0.163 Uiso 1 1 calc R . .
C51A C 0.7355(4) 0.7895(3) 0.1168(4) 0.046(2) Uani 0.686(11) 1 d PD A 1
O14 O 0.7596(5) 0.8428(5) 0.1531(3) 0.073(2) Uani 0.686(11) 1 d PD A 1
O15 O 0.6827(4) 0.7233(4) 0.1238(4) 0.071(2) Uani 0.686(11) 1 d PD A 1
C51 C 0.7212(9) 0.7459(7) 0.1018(7) 0.046(2) Uani 0.314(11) 1 d PD A 2
O14A O 0.7307(11) 0.7835(11) 0.1480(7) 0.065(6) Uani 0.314(11) 1 d PD A 2
O15A O 0.6681(6) 0.6794(7) 0.0997(6) 0.048(4) Uani 0.314(11) 1 d PD A 2

loop_
_atom_site_aniso_label
_atom_site_aniso_U_11
_atom_site_aniso_U_22
_atom_site_aniso_U_33
_atom_site_aniso_U_23
_atom_site_aniso_U_13
_atom_site_aniso_U_12
C39 0.031(2) 0.035(2) 0.031(2) -0.0043(18) -0.0049(18) 0.016(2)
C41 0.037(3) 0.038(3) 0.035(2) -0.005(2) -0.010(2) 0.018(2)
C31 0.027(2) 0.030(2) 0.027(2) -0.0030(17) 0.0011(17) 0.0103(19)
C37 0.031(2) 0.032(2) 0.034(2) 0.0021(19) -0.0012(19) 0.014(2)
C30 0.026(2) 0.037(3) 0.031(2) -0.0001(19) -0.0024(18) 0.016(2)
C32 0.035(3) 0.036(3) 0.037(2) 0.0015(19) -0.0009(19) 0.018(2)
C47 0.033(3) 0.069(4) 0.047(3) 0.015(3) 0.009(2) 0.028(3)
C40 0.037(2) 0.030(2) 0.037(2) -0.0078(18) -0.012(2) 0.021(2)
O3 0.0306(19) 0.056(2) 0.074(3) -0.010(2) -0.0123(18) 0.0194(18)
C28 0.033(2) 0.038(3) 0.041(2) 0.001(2) 0.004(2) 0.020(2)
O4 0.040(2) 0.0310(19) 0.069(3) -0.0057(17) -0.0033(18) 0.0074(16)
C36 0.037(3) 0.030(2) 0.033(2) 0.0051(18) 0.0048(19) 0.012(2)
C29 0.029(2) 0.041(3) 0.041(3) 0.006(2) 0.003(2) 0.014(2)
C38 0.035(3) 0.041(3) 0.030(2) -0.001(2) -0.0073(19) 0.019(2)
C42 0.033(2) 0.038(3) 0.036(2) -0.010(2) -0.006(2) 0.016(2)
C35 0.027(2) 0.048(3) 0.033(2) -0.004(2) -0.0072(19) 0.016(2)
C48 0.041(3) 0.064(4) 0.054(3) -0.026(3) -0.007(2) 0.033(3)
N3 0.077(3) 0.061(3) 0.054(3) -0.008(2) 0.013(2) 0.049(3)
C6 0.085(4) 0.038(3) 0.018(2) 0.0024(19) 0.014(2) 0.028(3)
O8 0.079(3) 0.050(2) 0.050(2) -0.0221(18) -0.019(2) 0.039(2)
C46 0.031(2) 0.031(2) 0.076(6) 0.016(2) -0.016(2) 0.000(3)
O6 0.071(3) 0.070(3) 0.124(4) 0.020(3) 0.034(3) 0.053(3)
O12 0.090(3) 0.042(2) 0.067(3) -0.0052(19) -0.020(2) 0.041(2)
C49 0.028(2) 0.028(2) 0.071(5) -0.0047(18) 0.0047(18) 0.008(3)
O2 0.057(3) 0.036(2) 0.096(3) 0.013(2) -0.004(2) 0.024(2)
C4 0.063(4) 0.086(5) 0.022(2) -0.014(3) -0.007(2) 0.053(4)
O11 0.094(3) 0.047(2) 0.062(3) -0.018(2) -0.014(2) 0.043(2)
N1 0.071(3) 0.048(3) 0.059(3) 0.030(2) 0.021(2) 0.030(3)
O7 0.123(4) 0.096(4) 0.045(2) -0.029(2) -0.043(3) 0.077(3)
C45 0.061(4) 0.047(3) 0.042(3) -0.009(2) -0.023(3) 0.023(3)
O1 0.053(3) 0.040(2) 0.088(3) 0.021(2) 0.004(2) 0.003(2)
C34 0.046(3) 0.042(3) 0.040(3) 0.009(2) 0.007(2) 0.018(3)
C2 0.050(3) 0.039(3) 0.028(2) -0.001(2) 0.003(2) -0.006(3)
C1 0.053(3) 0.095(5) 0.028(2) 0.001(3) -0.004(2) 0.052(3)
C5 0.039(3) 0.058(3) 0.026(2) -0.005(2) 0.005(2) 0.012(3)
C25 0.060(4) 0.041(3) 0.063(4) 0.017(3) 0.018(3) 0.020(3)
O10 0.116(4) 0.065(3) 0.037(2) -0.004(2) -0.021(2) 0.043(3)
C18 0.091(5) 0.061(4) 0.045(3) -0.006(3) 0.006(3) 0.056(4)
C43 0.037(3) 0.033(2) 0.053(3) -0.004(2) -0.003(2) 0.021(2)
C44 0.047(3) 0.045(3) 0.040(3) -0.012(2) -0.011(2) 0.020(2)
C33 0.045(3) 0.064(4) 0.081(4) 0.003(3) 0.008(3) 0.038(3)
O9 0.142(5) 0.063(3) 0.066(3) -0.011(2) -0.058(3) 0.061(3)
C3 0.106(6) 0.048(3) 0.027(3) -0.006(2) -0.001(3) 0.048(4)
N2 0.127(5) 0.070(4) 0.053(3) 0.034(3) 0.042(3) 0.064(4)
C10 0.064(4) 0.066(4) 0.071(4) 0.000(3) -0.002(3) 0.011(4)
C16 0.091(5) 0.116(6) 0.062(4) -0.034(4) -0.019(4) 0.080(5)
C19 0.068(4) 0.092(5) 0.048(3) -0.006(3) 0.006(3) 0.054(4)
N4 0.090(4) 0.101(4) 0.045(3) -0.016(3) 0.002(3) 0.069(4)
C7 0.079(5) 0.092(5) 0.068(4) -0.007(4) -0.007(4) 0.056(4)
C24 0.085(5) 0.063(4) 0.057(4) 0.012(3) 0.018(3) 0.044(4)
O5 0.033(3) 0.081(4) 0.272(10) 0.007(5) 0.033(4) 0.032(3)
C22 0.102(6) 0.050(3) 0.056(4) 0.012(3) 0.031(4) 0.038(4)
C23 0.106(5) 0.043(3) 0.050(3) 0.011(3) 0.027(3) 0.039(4)
C11 0.047(3) 0.065(4) 0.074(4) -0.015(3) -0.001(3) 0.014(3)
N6 0.058(4) 0.182(9) 0.072(4) -0.046(5) -0.026(3) 0.014(5)
C17 0.072(4) 0.083(4) 0.046(3) -0.009(3) -0.005(3) 0.056(4)
C12 0.043(4) 0.091(5) 0.106(6) -0.040(5) -0.006(4) 0.024(4)
C27 0.149(8) 0.077(5) 0.056(4) 0.011(4) 0.012(4) 0.076(6)
N5 0.036(3) 0.149(7) 0.124(6) -0.080(6) -0.023(4) 0.026(4)
C20 0.118(6) 0.078(5) 0.060(4) -0.002(3) -0.002(4) 0.076(5)
C50 0.048(4) 0.048(4) 0.212(17) -0.003(4) 0.003(4) 0.015(5)
C9 0.058(4) 0.070(4) 0.081(5) 0.012(4) 0.015(4) 0.019(4)
C8 0.119(7) 0.059(4) 0.078(5) 0.010(4) 0.021(5) 0.052(5)
C13 0.060(4) 0.095(6) 0.069(4) -0.024(4) -0.007(3) 0.032(4)
C21 0.075(5) 0.106(6) 0.055(4) -0.005(4) -0.007(3) 0.054(4)
C26 0.096(6) 0.037(3) 0.085(5) 0.005(3) 0.032(4) 0.007(4)
O13 0.085(4) 0.054(3) 0.253(10) -0.066(5) -0.028(5) -0.003(3)
C15 0.070(5) 0.093(6) 0.099(6) -0.029(5) 0.005(4) 0.013(5)
O16W 0.235(16) 0.067(7) 0.30(2) 0.006(9) 0.003(5) 0.034(3)
C14 0.052(4) 0.097(7) 0.163(9) 0.011(6) 0.032(5) 0.025(5)
C51A 0.054(5) 0.047(6) 0.054(6) 0.004(5) 0.011(5) 0.038(5)
O14 0.089(5) 0.067(5) 0.065(4) -0.007(4) 0.030(4) 0.041(5)
O15 0.076(5) 0.032(4) 0.089(5) -0.001(4) 0.033(4) 0.015(4)
C51 0.054(5) 0.047(6) 0.054(6) 0.004(5) 0.011(5) 0.038(5)
O14A 0.080(11) 0.054(12) 0.041(9) -0.013(8) -0.013(8) 0.018(9)
O15A 0.029(6) 0.036(8) 0.061(8) 0.025(6) 0.025(6) 0.002(6)

loop_
_atom_type_symbol
_atom_type_description
_atom_type_scat_dispersion_real
_atom_type_scat_dispersion_imag
_atom_type_scat_source
C C 0.0033 0.0016 'International Tables Vol C Tables 4.2.6.8 and 6.1.1.4'
H H 0.0000 0.0000 'International Tables Vol C Tables 4.2.6.8 and 6.1.1.4'
N N 0.0061 0.0033 'International Tables Vol C Tables 4.2.6.8 and 6.1.1.4'
O O 0.0106 0.0060 'International Tables Vol C Tables 4.2.6.8 and 6.1.1.4'

loop_
_geom_angle_atom_site_label_1
_geom_angle_atom_site_label_2
_geom_angle_atom_site_label_3
_geom_angle
_geom_angle_site_symmetry_1
_geom_angle_site_symmetry_3
C38 C39 C40 119.8(4) . .
C38 C39 C44 119.5(4) . .
C40 C39 C44 120.7(4) . .
C42 C41 C40 120.0(4) . .
C42 C41 C45 119.1(4) . .
C40 C41 C45 120.9(4) . .
C30 C31 C32 119.7(4) . .
C30 C31 C35 119.6(4) . .
C32 C31 C35 120.6(4) . .
C38 C37 C42 119.4(4) . .
C38 C37 C43 120.9(4) . .
C42 C37 C43 119.7(4) . .
C31 C30 C36 121.1(4) . .
C31 C32 C28 120.6(4) . .
C48 C47 C46 120.3(5) . .
C48 C47 C51 137.1(7) . .
C46 C47 C51 101.3(6) . .
C48 C47 C51A 111.0(5) . .
C46 C47 C51A 128.6(5) . .
C51 C47 C51A 30.2(5) . .
C39 C40 C41 119.7(4) . .
C29 C28 C32 119.8(4) . .
C29 C28 C33 120.2(5) . .
C32 C28 C33 119.6(5) . .
C30 C36 C29 118.1(4) . .
C30 C36 C34 122.3(5) . .
C29 C36 C34 119.6(4) . .
C28 C29 C36 120.6(4) . .
C37 C38 C39 120.5(4) . .
C41 C42 C37 120.6(4) . .
O3 C35 O4 125.3(5) . .
O3 C35 C31 119.3(5) . .
O4 C35 C31 115.4(4) . .
C49 C48 C47 120.7(5) . .
N4 N3 C18 110.8(5) . .
C5 C6 C1 120.8(5) . .
C5 C6 C22 122.5(6) . .
C1 C6 C22 116.8(6) . .
C47 C46 C47 118.3(7) . 4
C48 C49 C48 119.8(7) 4 .
C48 C49 C50 120.1(3) 4 .
C48 C49 C50 120.1(3) . .
C5 C4 C3 122.4(5) . .
C5 C4 C16 118.9(6) . .
C3 C4 C16 118.7(6) . .
N2 N1 C25 109.5(5) . .
O10 C45 O9 125.3(5) . .
O10 C45 C41 117.4(5) . .
O9 C45 C41 117.4(5) . .
O1 C34 O2 125.0(5) . .
O1 C34 C36 120.1(5) . .
O2 C34 C36 114.8(5) . .
C3 C2 C1 119.9(5) . .
C3 C2 C10 121.5(6) . .
C1 C2 C10 118.6(6) . .
C6 C1 C2 117.8(5) . .
C6 C1 C7 123.7(6) . .
C2 C1 C7 118.4(6) . .
C4 C5 C6 119.2(5) . .
C4 C5 C9 122.9(6) . .
C6 C5 C9 117.9(6) . .
N1 C25 C23 106.7(6) . .
N1 C25 C26 120.9(5) . .
C23 C25 C26 132.3(5) . .
N3 C18 C17 106.9(5) . .
N3 C18 C20 121.8(5) . .
C17 C18 C20 131.3(5) . .
O11 C43 O12 124.8(5) . .
O11 C43 C37 118.1(5) . .
O12 C43 C37 117.1(4) . .
O7 C44 O8 124.0(5) . .
O7 C44 C39 118.7(5) . .
O8 C44 C39 117.2(4) . .
O6 C33 O5 124.9(6) . .
O6 C33 C28 121.0(6) . .
O5 C33 C28 114.1(6) . .
C2 C3 C4 119.8(5) . .
C2 C3 C8 119.6(7) . .
C4 C3 C8 120.6(7) . .
N1 N2 C24 110.1(5) . .
C11 C10 C2 118.2(6) . .
C17 C16 C4 114.9(5) . .
N4 C19 C17 106.0(6) . .
N4 C19 C21 120.1(6) . .
C17 C19 C21 133.9(6) . .
N3 N4 C19 109.5(5) . .
N2 C24 C23 106.0(6) . .
N2 C24 C27 121.8(6) . .
C23 C24 C27 132.2(6) . .
C23 C22 C6 114.7(5) . .
C24 C23 C25 107.1(5) . .
C24 C23 C22 129.4(6) . .
C25 C23 C22 123.4(6) . .
C13 C11 C12 104.0(7) . .
C13 C11 C10 128.9(6) . .
C12 C11 C10 127.0(7) . .
N5 N6 C13 110.2(7) . .
C18 C17 C19 106.4(5) . .
C18 C17 C16 124.9(6) . .
C19 C17 C16 128.8(6) . .
N5 C12 C11 109.0(7) . .
N5 C12 C14 123.3(7) . .
C11 C12 C14 127.3(8) . .
N6 N5 C12 108.5(6) . .
O13 C50 O13 128.5(11) . 4
O13 C50 C49 115.7(6) . .
O13 C50 C49 115.7(6) 4 .
N6 C13 C11 107.9(7) . .
N6 C13 C15 117.5(8) . .
C11 C13 C15 134.2(7) . .
O14 C51A O15 127.9(10) . .
O14 C51A C47 119.3(6) . .
O15 C51A C47 112.7(6) . .
O15A C51 O14A 119.0(18) . .
O15A C51 C47 132.9(13) . .
O14A C51 C47 107.7(12) . .

loop_
_geom_bond_atom_site_label_1
_geom_bond_atom_site_label_2
_geom_bond_distance
_geom_bond_site_symmetry_2
C39 C38 1.390(7) .
C39 C40 1.392(6) .
C39 C44 1.493(7) .
C41 C42 1.372(7) .
C41 C40 1.402(6) .
C41 C45 1.499(7) .
C31 C30 1.376(7) .
C31 C32 1.384(7) .
C31 C35 1.507(7) .
C37 C38 1.386(7) .
C37 C42 1.400(7) .
C37 C43 1.504(7) .
C30 C36 1.405(7) .
C32 C28 1.389(7) .
C47 C48 1.377(8) .
C47 C46 1.385(7) .
C47 C51 1.557(16) .
C47 C51A 1.600(10) .
O3 C35 1.236(6) .
C28 C29 1.377(7) .
C28 C33 1.498(7) .
O4 C35 1.293(7) .
C36 C29 1.408(7) .
C36 C34 1.475(7) .
C48 C49 1.358(7) .
N3 N4 1.305(7) .
N3 C18 1.329(7) .
C6 C5 1.382(9) .
C6 C1 1.414(9) .
C6 C22 1.529(8) .
O8 C44 1.281(7) .
C46 C47 1.385(7) 4
O6 C33 1.238(8) .
O12 C43 1.259(7) .
C49 C48 1.358(7) 4
C49 C50 1.525(13) .
O2 C34 1.299(7) .
C4 C5 1.371(9) .
C4 C3 1.378(9) .
C4 C16 1.547(8) .
O11 C43 1.257(6) .
N1 N2 1.330(8) .
N1 C25 1.347(8) .
O7 C44 1.229(7) .
C45 O10 1.230(7) .
C45 O9 1.266(7) .
O1 C34 1.224(7) .
C2 C3 1.372(10) .
C2 C1 1.439(9) .
C2 C10 1.523(9) .
C1 C7 1.498(9) .
C5 C9 1.503(9) .
C25 C23 1.425(9) .
C25 C26 1.456(10) .
C18 C17 1.390(8) .
C18 C20 1.459(9) .
C33 O5 1.277(8) .
C3 C8 1.523(9) .
N2 C24 1.377(9) .
C10 C11 1.494(10) .
C16 C17 1.513(8) .
C19 N4 1.354(8) .
C19 C17 1.400(9) .
C19 C21 1.435(10) .
C24 C23 1.384(9) .
C24 C27 1.470(11) .
C22 C23 1.519(8) .
C11 C13 1.373(10) .
C11 C12 1.416(10) .
N6 N5 1.308(10) .
N6 C13 1.352(10) .
C12 N5 1.324(12) .
C12 C14 1.473(12) .
C50 O13 1.282(9) .
C50 O13 1.282(9) 4
C13 C15 1.482(11) .
C51A O14 1.201(2) .
C51A O15 1.203(2) .
C51 O15A 1.200(2) .
C51 O14A 1.201(2) .
